data_1542334
loop_
_publ_author_name
'Poynton, Fergus E.'
'Hall, James P.'
'Keane, P\'araic M.'
'Schwarz, Christine'
'Sazanovich, Igor V.'
'Towrie, Michael'
'Gunnlaugsson, Thorfinnur'
'Cardin, Christine J.'
'Cardin, David J.'
'Quinn, Susan J.'
'Long, Conor'
'Kelly, John M.'

_publ_section_title
;
 Direct observation by time-resolved infrared spectroscopy of the bright
 and the dark excited states of the [Ru(phen)2(dppz)]2+light-switch
 compound in solution and when bound to DNA
;
_journal_issue 5
_journal_name_full 'Chem. Sci.'
_journal_page_first 3075
_journal_paper_doi 10.1039/C5SC04514B
_journal_volume 7
_journal_year 2016
_chemical_formula_moiety 'C42 H26 N8 Ru, 2(F6 P), 2.75(C2 H3 N)'
_chemical_formula_sum 'C47.5 H34.25 F12 N10.75 P2 Ru'
_chemical_formula_weight 1146.61
_chemical_name_systematic '[Ru(Phen)2(DPPZ)]2PF6'
_chemical_properties_physical Light-sensitive
_space_group_crystal_system monoclinic
_space_group_IT_number 14
_space_group_name_Hall '-P 2ybc'
_space_group_name_H-M_alt 'P 1 21/c 1'
_symmetry_space_group_name_Hall '-P 2ybc'
_symmetry_space_group_name_H-M 'P 1 21/c 1'
_atom_sites_solution_hydrogens geom
_atom_sites_solution_primary direct
_audit_creation_date 2014-12-10
_audit_creation_method
;
Olex2 1.2
(compiled 2014.11.21 svn.r3092 for OlexSys, GUI svn.r4949)
;
_audit_update_record
;
2014-12-10 deposited with the CCDC.
2016-01-27 downloaded from the CCDC.
;
_cell_angle_alpha 90
_cell_angle_beta 107.6890(10)
_cell_angle_gamma 90
_cell_formula_units_Z 8
_cell_length_a 20.7004(8)
_cell_length_b 32.7257(12)
_cell_length_c 14.3246(5)
_cell_measurement_reflns_used 9037
_cell_measurement_temperature 100(2)
_cell_measurement_theta_max 26.73
_cell_measurement_theta_min 2.24
_cell_volume 9245.2(6)
_computing_cell_refinement 'SAINT v8.34A (Bruker, 2013)'
_computing_data_collection 'SAINT v8.34A (Bruker, 2013)'
_computing_data_reduction 'SAINT v8.34A (Bruker, 2013)'
_computing_molecular_graphics 'Olex2 (Dolomanov et al., 2009)'
_computing_publication_material 'Olex2 (Dolomanov et al., 2009)'
_computing_structure_refinement 'XL (Sheldrick, 2008)'
_computing_structure_solution 'XS (Sheldrick, 2008)'
_diffrn_ambient_temperature 100.0
_diffrn_measured_fraction_theta_full 1.000
_diffrn_measured_fraction_theta_max 0.999
_diffrn_measurement_device_type 'Bruker APEX-II CCD'
_diffrn_measurement_method '\f and \w scans'
_diffrn_radiation_type MoK\a
_diffrn_radiation_wavelength 0.71073
_diffrn_reflns_av_R_equivalents 0.0602
_diffrn_reflns_av_unetI/netI 0.0261
_diffrn_reflns_Laue_measured_fraction_full 1.000
_diffrn_reflns_Laue_measured_fraction_max 0.999
_diffrn_reflns_limit_h_max 26
_diffrn_reflns_limit_h_min -26
_diffrn_reflns_limit_k_max 42
_diffrn_reflns_limit_k_min -42
_diffrn_reflns_limit_l_max 18
_diffrn_reflns_limit_l_min -18
_diffrn_reflns_number 436590
_diffrn_reflns_point_group_measured_fraction_full 1.000
_diffrn_reflns_point_group_measured_fraction_max 0.999
_diffrn_reflns_theta_full 25.242
_diffrn_reflns_theta_max 27.496
_diffrn_reflns_theta_min 1.617
_diffrn_standards_number 0
_exptl_absorpt_coefficient_mu 0.507
_exptl_absorpt_correction_T_max 1.0000
_exptl_absorpt_correction_T_min 0.9215
_exptl_absorpt_correction_type multi-scan
_exptl_absorpt_process_details
;
SADABS-2014/3 (Bruker,2014/3) was used for absorption correction.
wR2(int) was 0.0526 before and 0.0505 after correction.
The Ratio of minimum to maximum transmission is 0.9215.
The \l/2 correction factor is 0.00150.
;
_exptl_crystal_colour red
_exptl_crystal_colour_primary red
_exptl_crystal_density_diffrn 1.648
_exptl_crystal_description Needle
_exptl_crystal_F_000 4612
_exptl_crystal_recrystallization_method 'Vapour Deposition'
_exptl_crystal_size_max 0.28
_exptl_crystal_size_mid 0.131
_exptl_crystal_size_min 0.064
_refine_diff_density_max 1.117
_refine_diff_density_min -0.688
_refine_diff_density_rms 0.084
_refine_ls_extinction_method none
_refine_ls_goodness_of_fit_ref 1.053
_refine_ls_hydrogen_treatment constr
_refine_ls_matrix_type full
_refine_ls_number_parameters 1339
_refine_ls_number_reflns 21236
_refine_ls_number_restraints 6
_refine_ls_restrained_S_all 1.053
_refine_ls_R_factor_all 0.0630
_refine_ls_R_factor_gt 0.0455
_refine_ls_shift/su_max 0.003
_refine_ls_shift/su_mean 0.000
_refine_ls_structure_factor_coef Fsqd
_refine_ls_weighting_details 'w=1/[\s^2^(Fo^2^)+(0.0395P)^2^+22.8533P] where P=(Fo^2^+2Fc^2^)/3'
_refine_ls_weighting_scheme calc
_refine_ls_wR_factor_gt 0.1008
_refine_ls_wR_factor_ref 0.1090
_reflns_Friedel_coverage 0.000
_reflns_number_gt 17208
_reflns_number_total 21236
_reflns_threshold_expression 'I > 2\s(I)'
_cod_data_source_file c5sc04514b6.cif
_cod_data_source_block rup2dmono
_cod_depositor_comments
;
Adding full bibliography for 1542334.cif.

2019-07-14
Z value and formula fixed to values more according to usual
chemical conventions.                 miguel
;
_cod_original_formula_weight 2293.23
_cod_original_formula_moiety '2(C42 H26 N8 Ru), 4(F6 P), 5.5(C2 H3 N)'
_cod_original_formula_units_Z 4
_cod_original_formula_sum 'C95 H68.50 F24 N21.50 P4 Ru2'
_cod_database_code 1542334
_shelxl_version_number 2014/5
_shelx_space_group_comment
;
The symmetry employed for this shelxl refinement is uniquely defined
by the following loop, which should always be used as a source of
symmetry information in preference to the above space-group names.
They are only intended as comments.
;
_shelx_estimated_absorpt_t_max 0.968
_shelx_estimated_absorpt_t_min 0.871
_olex2_refinement_description
;
1. Fixed Uiso
 At 1.2 times of:
  All C(H) groups
 At 1.5 times of:
  All C(H,H,H) groups
2. Uiso/Uaniso restraints and constraints
Uanis(C502) \\sim Ueq: with sigma of 0.1 and sigma for terminal atoms of 0.2
3. Others
 Fixed Sof: N501(0.5) C501(0.5) C502(0.5) H50A(0.5) H50B(0.5) H50C(0.5)
4.a Aromatic/amide H refined with riding coordinates:
 C1(H1), C2(H2), C3(H3), C7(H7), C8(H8), C9(H9), C10(H10), C14(H14), C15(H15),
 C16(H16), C19(H19), C20(H20), C21(H21), C23(H23), C24(H24), C26(H26), C27(H27),
  C28(H28), C31(H31), C32(H32), C33(H33), C35(H35), C36(H36), C38(H38),
 C39(H39), C40(H40), C101(H101), C102(H102), C103(H103), C107(H107), C108(H108),
  C109(H109), C110(H110), C114(H114), C115(H115), C116(H116), C119(H119),
 C120(H120), C121(H121), C123(H123), C124(H124), C126(H126), C127(H127),
 C128(H128), C131(H131), C132(H132), C133(H133), C135(H135), C136(H136),
 C138(H138), C139(H139), C140(H140)
4.b Idealised Me refined as rotating group:
 C302(H30A,H30B,H30C), C402(H40A,H40B,H40C), C94(H94A,H94B,H94C), C502(H50A,
 H50B,H50C), C602(H60A,H60B,H60C), C202(H20A,H20B,H20C)
;
_olex2_submission_special_instructions 'No special instructions were received'

loop_
_space_group_symop_operation_xyz
'x, y, z'
'-x, y+1/2, -z+1/2'
'-x, -y, -z'
'x, -y-1/2, z-1/2'

loop_
_atom_site_label
_atom_site_type_symbol
_atom_site_fract_x
_atom_site_fract_y
_atom_site_fract_z
_atom_site_U_iso_or_equiv
_atom_site_adp_type
_atom_site_occupancy
_atom_site_site_symmetry_order
_atom_site_calc_flag
_atom_site_refinement_flags_posn
_atom_site_refinement_flags_adp
_atom_site_refinement_flags_occupancy
_atom_site_disorder_assembly
_atom_site_disorder_group
Ru1 Ru 0.48627(2) 0.61495(2) 0.17621(2) 0.01649(6) Uani 1 1 d . . . . .
N1 N 0.57862(12) 0.61810(8) 0.28437(18) 0.0200(5) Uani 1 1 d . . . . .
N2 N 0.49358(12) 0.67721(7) 0.20037(17) 0.0184(5) Uani 1 1 d . . . . .
N3 N 0.42764(13) 0.60840(8) 0.26862(18) 0.0217(5) Uani 1 1 d . . . . .
N4 N 0.39070(12) 0.61573(7) 0.07487(18) 0.0179(5) Uani 1 1 d . . . . .
N5 N 0.49764(12) 0.55294(7) 0.16219(18) 0.0194(5) Uani 1 1 d . . . . .
N6 N 0.53751(11) 0.61468(7) 0.07293(17) 0.0175(5) Uani 1 1 d . . . . .
N7 N 0.74593(12) 0.71519(8) 0.45795(18) 0.0216(5) Uani 1 1 d . . . . .
N8 N 0.65775(12) 0.77923(8) 0.36322(18) 0.0217(5) Uani 1 1 d . . . . .
C1 C 0.61833(16) 0.58723(10) 0.3310(2) 0.0243(6) Uani 1 1 d . . . . .
H1 H 0.6033 0.5599 0.3154 0.029 Uiso 1 1 calc R . . . .
C2 C 0.68074(16) 0.59380(10) 0.4013(2) 0.0268(7) Uani 1 1 d . . . . .
H2 H 0.7073 0.5712 0.4329 0.032 Uiso 1 1 calc R . . . .
C3 C 0.70383(15) 0.63281(10) 0.4248(2) 0.0248(6) Uani 1 1 d . . . . .
H3 H 0.7465 0.6376 0.4723 0.030 Uiso 1 1 calc R . . . .
C4 C 0.66337(14) 0.66556(9) 0.3774(2) 0.0200(6) Uani 1 1 d . . . . .
C5 C 0.68396(14) 0.70799(9) 0.3972(2) 0.0193(6) Uani 1 1 d . . . . .
C6 C 0.76523(15) 0.75471(10) 0.4715(2) 0.0234(6) Uani 1 1 d . . . . .
C7 C 0.83113(15) 0.76405(11) 0.5337(2) 0.0275(7) Uani 1 1 d . . . . .
H7 H 0.8600 0.7429 0.5683 0.033 Uiso 1 1 calc R . . . .
C8 C 0.85292(17) 0.80360(11) 0.5438(3) 0.0336(8) Uani 1 1 d . . . . .
H8 H 0.8972 0.8098 0.5853 0.040 Uiso 1 1 calc R . . . .
C9 C 0.81087(17) 0.83543(11) 0.4935(3) 0.0339(8) Uani 1 1 d . . . . .
H9 H 0.8274 0.8627 0.5011 0.041 Uiso 1 1 calc R . . . .
C10 C 0.74640(16) 0.82770(10) 0.4336(3) 0.0293(7) Uani 1 1 d . . . . .
H10 H 0.7185 0.8495 0.4001 0.035 Uiso 1 1 calc R . . . .
C11 C 0.72160(15) 0.78673(10) 0.4221(2) 0.0237(6) Uani 1 1 d . . . . .
C12 C 0.63909(14) 0.74021(9) 0.3511(2) 0.0191(6) Uani 1 1 d . . . . .
C13 C 0.57085(14) 0.73041(9) 0.2858(2) 0.0192(6) Uani 1 1 d . . . . .
C14 C 0.52163(15) 0.76001(9) 0.2444(2) 0.0218(6) Uani 1 1 d . . . . .
H14 H 0.5310 0.7882 0.2578 0.026 Uiso 1 1 calc R . . . .
C15 C 0.45932(15) 0.74749(9) 0.1838(2) 0.0229(6) Uani 1 1 d . . . . .
H15 H 0.4248 0.7670 0.1568 0.028 Uiso 1 1 calc R . . . .
C16 C 0.44714(15) 0.70624(9) 0.1625(2) 0.0212(6) Uani 1 1 d . . . . .
H16 H 0.4043 0.6983 0.1195 0.025 Uiso 1 1 calc R . . . .
C17 C 0.55442(14) 0.68945(9) 0.2634(2) 0.0174(6) Uani 1 1 d . . . . .
C18 C 0.60070(14) 0.65694(9) 0.3093(2) 0.0181(6) Uani 1 1 d . . . . .
C19 C 0.44744(17) 0.60665(11) 0.3658(2) 0.0294(7) Uani 1 1 d . . . . .
H19 H 0.4942 0.6099 0.4004 0.035 Uiso 1 1 calc R . . . .
C20 C 0.40178(19) 0.60016(12) 0.4189(3) 0.0360(8) Uani 1 1 d . . . . .
H20 H 0.4175 0.5993 0.4884 0.043 Uiso 1 1 calc R . . . .
C21 C 0.33444(19) 0.59501(11) 0.3705(3) 0.0345(8) Uani 1 1 d . . . . .
H21 H 0.3033 0.5902 0.4062 0.041 Uiso 1 1 calc R . . . .
C22 C 0.31135(16) 0.59690(10) 0.2676(2) 0.0264(7) Uani 1 1 d . . . . .
C23 C 0.24139(17) 0.59236(10) 0.2086(3) 0.0311(7) Uani 1 1 d . . . . .
H23 H 0.2081 0.5860 0.2397 0.037 Uiso 1 1 calc R . . . .
C24 C 0.22246(16) 0.59686(10) 0.1113(3) 0.0290(7) Uani 1 1 d . . . . .
H24 H 0.1759 0.5942 0.0749 0.035 Uiso 1 1 calc R . . . .
C25 C 0.27125(15) 0.60563(9) 0.0605(2) 0.0247(6) Uani 1 1 d . . . . .
C26 C 0.25456(16) 0.61281(10) -0.0407(2) 0.0276(7) Uani 1 1 d . . . . .
H26 H 0.2086 0.6118 -0.0807 0.033 Uiso 1 1 calc R . . . .
C27 C 0.30511(16) 0.62122(10) -0.0812(2) 0.0272(7) Uani 1 1 d . . . . .
H27 H 0.2943 0.6262 -0.1495 0.033 Uiso 1 1 calc R . . . .
C28 C 0.37286(15) 0.62243(9) -0.0215(2) 0.0223(6) Uani 1 1 d . . . . .
H28 H 0.4073 0.6282 -0.0508 0.027 Uiso 1 1 calc R . . . .
C29 C 0.34009(14) 0.60806(9) 0.1156(2) 0.0196(6) Uani 1 1 d . . . . .
C30 C 0.35998(15) 0.60412(9) 0.2199(2) 0.0212(6) Uani 1 1 d . . . . .
C31 C 0.47604(16) 0.52210(10) 0.2065(2) 0.0256(7) Uani 1 1 d . . . . .
H31 H 0.4442 0.5277 0.2406 0.031 Uiso 1 1 calc R . . . .
C32 C 0.49844(17) 0.48201(10) 0.2045(3) 0.0307(7) Uani 1 1 d . . . . .
H32 H 0.4822 0.4610 0.2373 0.037 Uiso 1 1 calc R . . . .
C33 C 0.54397(17) 0.47287(10) 0.1552(2) 0.0299(7) Uani 1 1 d . . . . .
H33 H 0.5604 0.4458 0.1552 0.036 Uiso 1 1 calc R . . . .
C34 C 0.56611(15) 0.50394(10) 0.1047(2) 0.0251(7) Uani 1 1 d . . . . .
C35 C 0.61105(16) 0.49760(11) 0.0468(3) 0.0307(7) Uani 1 1 d . . . . .
H35 H 0.6295 0.4712 0.0442 0.037 Uiso 1 1 calc R . . . .
C36 C 0.62753(16) 0.52860(11) -0.0041(2) 0.0295(7) Uani 1 1 d . . . . .
H36 H 0.6565 0.5234 -0.0430 0.035 Uiso 1 1 calc R . . . .
C37 C 0.60221(15) 0.56928(10) -0.0004(2) 0.0239(6) Uani 1 1 d . . . . .
C38 C 0.61387(16) 0.60241(11) -0.0562(2) 0.0280(7) Uani 1 1 d . . . . .
H38 H 0.6399 0.5987 -0.0999 0.034 Uiso 1 1 calc R . . . .
C39 C 0.58725(15) 0.64001(10) -0.0466(2) 0.0260(7) Uani 1 1 d . . . . .
H39 H 0.5940 0.6624 -0.0848 0.031 Uiso 1 1 calc R . . . .
C40 C 0.55011(14) 0.64530(9) 0.0196(2) 0.0212(6) Uani 1 1 d . . . . .
H40 H 0.5332 0.6717 0.0267 0.025 Uiso 1 1 calc R . . . .
C41 C 0.56167(14) 0.57662(9) 0.0606(2) 0.0189(6) Uani 1 1 d . . . . .
C42 C 0.54166(14) 0.54377(9) 0.1108(2) 0.0195(6) Uani 1 1 d . . . . .
Ru2 Ru 0.04625(2) 0.37001(2) 0.60453(2) 0.01570(6) Uani 1 1 d . . . . .
N101 N 0.05884(11) 0.30700(7) 0.61467(17) 0.0171(5) Uani 1 1 d . . . . .
N102 N 0.14371(12) 0.36651(7) 0.69901(17) 0.0173(5) Uani 1 1 d . . . . .
N103 N -0.00365(12) 0.36485(7) 0.70914(17) 0.0172(5) Uani 1 1 d . . . . .
N104 N -0.05267(12) 0.36593(7) 0.51476(17) 0.0177(5) Uani 1 1 d . . . . .
N105 N 0.04888(12) 0.43286(8) 0.60412(18) 0.0200(5) Uani 1 1 d . . . . .
N106 N 0.08907(12) 0.37991(8) 0.49352(18) 0.0194(5) Uani 1 1 d . . . . .
N107 N 0.22584(12) 0.20521(8) 0.77177(18) 0.0217(5) Uani 1 1 d . . . . .
N108 N 0.31726(12) 0.26921(8) 0.85569(18) 0.0210(5) Uani 1 1 d . . . . .
C101 C 0.01421(14) 0.27746(9) 0.5746(2) 0.0205(6) Uani 1 1 d . . . . .
H101 H -0.0289 0.2851 0.5318 0.025 Uiso 1 1 calc R . . . .
C102 C 0.02796(15) 0.23604(10) 0.5925(2) 0.0228(6) Uani 1 1 d . . . . .
H102 H -0.0058 0.2162 0.5640 0.027 Uiso 1 1 calc R . . . .
C103 C 0.09086(15) 0.22392(9) 0.6520(2) 0.0213(6) Uani 1 1 d . . . . .
H103 H 0.1014 0.1958 0.6638 0.026 Uiso 1 1 calc R . . . .
C104 C 0.13900(14) 0.25406(9) 0.6945(2) 0.0180(6) Uani 1 1 d . . . . .
C105 C 0.20792(14) 0.24424(9) 0.7571(2) 0.0188(6) Uani 1 1 d . . . . .
C106 C 0.29055(15) 0.19722(10) 0.8275(2) 0.0233(6) Uani 1 1 d . . . . .
C107 C 0.31372(17) 0.15642(10) 0.8404(3) 0.0293(7) Uani 1 1 d . . . . .
H107 H 0.2838 0.1347 0.8119 0.035 Uiso 1 1 calc R . . . .
C108 C 0.37935(18) 0.14817(11) 0.8942(3) 0.0339(8) Uani 1 1 d . . . . .
H108 H 0.3949 0.1207 0.9020 0.041 Uiso 1 1 calc R . . . .
C109 C 0.42408(17) 0.18019(11) 0.9383(3) 0.0335(8) Uani 1 1 d . . . . .
H109 H 0.4693 0.1738 0.9757 0.040 Uiso 1 1 calc R . . . .
C110 C 0.40361(16) 0.22015(11) 0.9281(2) 0.0276(7) Uani 1 1 d . . . . .
H110 H 0.4340 0.2413 0.9593 0.033 Uiso 1 1 calc R . . . .
C111 C 0.33615(15) 0.22961(10) 0.8702(2) 0.0229(6) Uani 1 1 d . . . . .
C112 C 0.25444(14) 0.27656(9) 0.7988(2) 0.0187(6) Uani 1 1 d . . . . .
C113 C 0.23309(14) 0.31909(9) 0.7796(2) 0.0183(6) Uani 1 1 d . . . . .
C114 C 0.27594(15) 0.35200(10) 0.8192(2) 0.0220(6) Uani 1 1 d . . . . .
H114 H 0.3208 0.3473 0.8606 0.026 Uiso 1 1 calc R . . . .
C115 C 0.25205(15) 0.39115(10) 0.7972(2) 0.0240(6) Uani 1 1 d . . . . .
H115 H 0.2806 0.4138 0.8227 0.029 Uiso 1 1 calc R . . . .
C116 C 0.18607(14) 0.39740(9) 0.7376(2) 0.0210(6) Uani 1 1 d . . . . .
H116 H 0.1703 0.4246 0.7236 0.025 Uiso 1 1 calc R . . . .
C117 C 0.16752(14) 0.32753(9) 0.7194(2) 0.0178(6) Uani 1 1 d . . . . .
C118 C 0.12095(14) 0.29496(9) 0.6752(2) 0.0175(6) Uani 1 1 d . . . . .
C119 C 0.02051(15) 0.36756(9) 0.8055(2) 0.0218(6) Uani 1 1 d . . . . .
H119 H 0.0664 0.3756 0.8341 0.026 Uiso 1 1 calc R . . . .
C120 C -0.01887(16) 0.35897(10) 0.8675(2) 0.0260(7) Uani 1 1 d . . . . .
H120 H 0.0004 0.3615 0.9365 0.031 Uiso 1 1 calc R . . . .
C121 C -0.08516(16) 0.34695(9) 0.8284(2) 0.0247(6) Uani 1 1 d . . . . .
H121 H -0.1115 0.3397 0.8699 0.030 Uiso 1 1 calc R . . . .
C122 C -0.11338(15) 0.34553(9) 0.7257(2) 0.0219(6) Uani 1 1 d . . . . .
C123 C -0.18316(15) 0.33505(10) 0.6758(2) 0.0252(7) Uani 1 1 d . . . . .
H123 H -0.2118 0.3268 0.7131 0.030 Uiso 1 1 calc R . . . .
C124 C -0.20828(15) 0.33678(10) 0.5773(2) 0.0261(7) Uani 1 1 d . . . . .
H124 H -0.2547 0.3304 0.5467 0.031 Uiso 1 1 calc R . . . .
C125 C -0.16639(15) 0.34809(9) 0.5174(2) 0.0226(6) Uani 1 1 d . . . . .
C126 C -0.18946(15) 0.35064(10) 0.4144(2) 0.0254(7) Uani 1 1 d . . . . .
H126 H -0.2356 0.3453 0.3794 0.031 Uiso 1 1 calc R . . . .
C127 C -0.14417(16) 0.36105(10) 0.3652(2) 0.0258(7) Uani 1 1 d . . . . .
H127 H -0.1592 0.3634 0.2958 0.031 Uiso 1 1 calc R . . . .
C128 C -0.07602(15) 0.36823(9) 0.4171(2) 0.0212(6) Uani 1 1 d . . . . .
H128 H -0.0454 0.3749 0.3817 0.025 Uiso 1 1 calc R . . . .
C129 C -0.09779(14) 0.35635(9) 0.5645(2) 0.0181(6) Uani 1 1 d . . . . .
C130 C -0.07112(14) 0.35512(9) 0.6688(2) 0.0182(6) Uani 1 1 d . . . . .
C131 C 0.02890(15) 0.45886(10) 0.6613(2) 0.0245(6) Uani 1 1 d . . . . .
H131 H 0.0045 0.4485 0.7026 0.029 Uiso 1 1 calc R . . . .
C132 C 0.04224(17) 0.50085(10) 0.6633(3) 0.0304(7) Uani 1 1 d . . . . .
H132 H 0.0278 0.5183 0.7061 0.036 Uiso 1 1 calc R . . . .
C133 C 0.07638(17) 0.51671(10) 0.6029(3) 0.0326(8) Uani 1 1 d . . . . .
H133 H 0.0859 0.5451 0.6039 0.039 Uiso 1 1 calc R . . . .
C134 C 0.09705(16) 0.49060(10) 0.5397(2) 0.0278(7) Uani 1 1 d . . . . .
C135 C 0.13163(17) 0.50362(11) 0.4722(3) 0.0353(8) Uani 1 1 d . . . . .
H135 H 0.1413 0.5318 0.4683 0.042 Uiso 1 1 calc R . . . .
C136 C 0.15100(16) 0.47682(12) 0.4138(3) 0.0341(8) Uani 1 1 d . . . . .
H136 H 0.1736 0.4866 0.3695 0.041 Uiso 1 1 calc R . . . .
C137 C 0.13775(15) 0.43362(11) 0.4178(2) 0.0272(7) Uani 1 1 d . . . . .
C138 C 0.15575(15) 0.40403(12) 0.3591(2) 0.0312(8) Uani 1 1 d . . . . .
H138 H 0.1791 0.4117 0.3141 0.037 Uiso 1 1 calc R . . . .
C139 C 0.13921(15) 0.36393(11) 0.3676(2) 0.0284(7) Uani 1 1 d . . . . .
H139 H 0.1501 0.3437 0.3273 0.034 Uiso 1 1 calc R . . . .
C140 C 0.10620(14) 0.35280(10) 0.4360(2) 0.0232(6) Uani 1 1 d . . . . .
H140 H 0.0957 0.3248 0.4415 0.028 Uiso 1 1 calc R . . . .
C141 C 0.10390(14) 0.42020(9) 0.4834(2) 0.0206(6) Uani 1 1 d . . . . .
C142 C 0.08280(14) 0.44868(9) 0.5434(2) 0.0212(6) Uani 1 1 d . . . . .
P1 P 0.22284(5) 0.72705(3) 0.06261(7) 0.0324(2) Uani 1 1 d . . . . .
F1 F 0.15915(15) 0.75557(8) 0.0101(2) 0.0653(8) Uani 1 1 d . . . . .
F2 F 0.27068(15) 0.76565(8) 0.0944(2) 0.0646(8) Uani 1 1 d . . . . .
F3 F 0.28476(12) 0.69845(8) 0.1167(3) 0.0725(9) Uani 1 1 d . . . . .
F4 F 0.17559(11) 0.68783(7) 0.02992(19) 0.0479(6) Uani 1 1 d . . . . .
F5 F 0.20301(14) 0.73031(9) 0.16074(18) 0.0617(7) Uani 1 1 d . . . . .
F6 F 0.24031(17) 0.72413(12) -0.0371(2) 0.0909(12) Uani 1 1 d . . . . .
N301 N 0.1443(2) 0.43815(12) 0.9134(3) 0.0596(10) Uani 1 1 d . . . . .
N401 N 0.2629(2) 0.49135(13) 0.7166(3) 0.0565(10) Uani 1 1 d . . . . .
C301 C 0.1666(2) 0.47005(14) 0.9158(3) 0.0455(10) Uani 1 1 d . . . . .
C302 C 0.1943(2) 0.51030(13) 0.9154(4) 0.0569(12) Uani 1 1 d . . . . .
H30A H 0.2210 0.5111 0.8695 0.085 Uiso 1 1 calc GR . . . .
H30B H 0.2234 0.5171 0.9813 0.085 Uiso 1 1 calc GR . . . .
H30C H 0.1572 0.5302 0.8949 0.085 Uiso 1 1 calc GR . . . .
C401 C 0.2818(2) 0.50700(13) 0.6597(4) 0.0477(10) Uani 1 1 d . . . . .
C402 C 0.3070(3) 0.52598(16) 0.5842(4) 0.0663(14) Uani 1 1 d . . . . .
H40A H 0.3567 0.5262 0.6065 0.099 Uiso 1 1 calc GR . . . .
H40B H 0.2902 0.5541 0.5726 0.099 Uiso 1 1 calc GR . . . .
H40C H 0.2909 0.5103 0.5232 0.099 Uiso 1 1 calc GR . . . .
P101 P 1.02957(4) 0.60513(3) 0.84805(6) 0.02948(19) Uani 1 1 d . . . . .
F101 F 0.98803(13) 0.57683(10) 0.7635(3) 0.0967(14) Uani 1 1 d . . . . .
F102 F 1.01037(14) 0.64290(9) 0.7756(2) 0.0662(8) Uani 1 1 d . . . . .
F103 F 1.07169(15) 0.63453(11) 0.9318(2) 0.0826(10) Uani 1 1 d . . . . .
F104 F 1.05002(15) 0.56810(11) 0.9212(3) 0.0995(13) Uani 1 1 d . . . . .
F105 F 0.96331(12) 0.61329(9) 0.87929(19) 0.0616(7) Uani 1 1 d . . . . .
F106 F 1.09630(11) 0.59704(10) 0.81584(18) 0.0613(7) Uani 1 1 d . . . . .
P102 P 0.69122(5) 0.52809(3) 0.72571(8) 0.0390(2) Uani 1 1 d . . . . .
F107 F 0.74370(16) 0.49684(9) 0.7045(3) 0.0814(11) Uani 1 1 d . . . . .
F108 F 0.69605(15) 0.50392(9) 0.8246(2) 0.0652(8) Uani 1 1 d . . . . .
F109 F 0.63927(15) 0.55936(9) 0.7483(2) 0.0689(8) Uani 1 1 d . . . . .
F110 F 0.68740(14) 0.55228(8) 0.62739(19) 0.0554(7) Uani 1 1 d . . . . .
F111 F 0.75240(16) 0.55709(11) 0.7827(3) 0.0852(10) Uani 1 1 d . . . . .
F112 F 0.63048(15) 0.49899(9) 0.6708(2) 0.0684(8) Uani 1 1 d . . . . .
P2 P 0.39956(4) 0.62965(3) 0.69182(6) 0.02568(17) Uani 1 1 d . . . . .
F7 F 0.34338(10) 0.62867(7) 0.58657(14) 0.0416(5) Uani 1 1 d . . . . .
F8 F 0.44636(13) 0.65797(7) 0.6506(2) 0.0542(6) Uani 1 1 d . . . . .
F9 F 0.45393(12) 0.62868(8) 0.79768(17) 0.0542(6) Uani 1 1 d . . . . .
F10 F 0.35197(11) 0.60012(7) 0.73241(16) 0.0427(5) Uani 1 1 d . . . . .
F11 F 0.36349(12) 0.66834(7) 0.72197(17) 0.0475(6) Uani 1 1 d . . . . .
F12 F 0.43478(10) 0.59026(6) 0.66115(14) 0.0325(4) Uani 1 1 d . . . . .
N20 N 0.45430(18) 0.77187(11) 0.4430(2) 0.0450(8) Uani 1 1 d . . . . .
C94 C 0.3377(2) 0.74583(19) 0.3372(4) 0.0667(15) Uani 1 1 d . . . . .
H94A H 0.3248 0.7608 0.2750 0.100 Uiso 1 1 calc GR . . . .
H94B H 0.3036 0.7505 0.3710 0.100 Uiso 1 1 calc GR . . . .
H94C H 0.3403 0.7166 0.3244 0.100 Uiso 1 1 calc GR . . . .
C95 C 0.4034(2) 0.76019(13) 0.3985(3) 0.0393(9) Uani 1 1 d . . . . .
N501 N 0.4517(6) 0.4742(4) 0.5629(8) 0.083(3) Uani 0.5 1 d . . P A -1
C501 C 0.4795(6) 0.4910(5) 0.5272(9) 0.063(3) Uani 0.5 1 d . . P A -1
C502 C 0.538(3) 0.5089(17) 0.473(3) 0.35(4) Uani 0.5 1 d . U P A -1
H50A H 0.5147 0.5252 0.4155 0.518 Uiso 0.5 1 calc GR . P A -1
H50B H 0.5610 0.4858 0.4539 0.518 Uiso 0.5 1 calc GR . P A -1
H50C H 0.5713 0.5260 0.5203 0.518 Uiso 0.5 1 calc GR . P A -1
N601 N 1.01132(18) 0.23852(13) 0.8450(3) 0.0555(10) Uani 1 1 d . . . . .
C601 C 0.95966(19) 0.23377(12) 0.7904(3) 0.0363(8) Uani 1 1 d . . . . .
C602 C 0.89328(19) 0.22695(13) 0.7201(3) 0.0415(9) Uani 1 1 d . . . . .
H60A H 0.8932 0.2008 0.6867 0.062 Uiso 1 1 calc GR . . . .
H60B H 0.8829 0.2491 0.6718 0.062 Uiso 1 1 calc GR . . . .
H60C H 0.8589 0.2263 0.7544 0.062 Uiso 1 1 calc GR . . . .
N201 N 0.91039(19) 0.45038(12) 0.7706(3) 0.0554(10) Uani 1 1 d . . . . .
C201 C 0.9088(2) 0.47460(14) 0.8270(3) 0.0453(10) Uani 1 1 d . . . . .
C202 C 0.9039(3) 0.50553(16) 0.8983(4) 0.0630(13) Uani 1 1 d . . . . .
H20A H 0.8570 0.5151 0.8826 0.095 Uiso 1 1 calc GR . . . .
H20B H 0.9335 0.5286 0.8960 0.095 Uiso 1 1 calc GR . . . .
H20C H 0.9181 0.4936 0.9642 0.095 Uiso 1 1 calc GR . . . .

loop_
_atom_site_aniso_label
_atom_site_aniso_U_11
_atom_site_aniso_U_22
_atom_site_aniso_U_33
_atom_site_aniso_U_23
_atom_site_aniso_U_13
_atom_site_aniso_U_12
Ru1 0.01372(10) 0.01723(11) 0.01671(11) -0.00182(9) 0.00194(8) -0.00037(8)
N1 0.0189(12) 0.0209(13) 0.0188(12) -0.0003(10) 0.0035(10) 0.0013(10)
N2 0.0158(11) 0.0213(13) 0.0169(12) -0.0028(9) 0.0032(9) 0.0006(9)
N3 0.0224(12) 0.0209(13) 0.0213(13) -0.0019(10) 0.0057(10) 0.0014(10)
N4 0.0163(11) 0.0159(11) 0.0214(12) -0.0030(10) 0.0055(10) -0.0007(9)
N5 0.0174(12) 0.0197(12) 0.0189(12) 0.0001(10) 0.0021(10) -0.0012(9)
N6 0.0127(11) 0.0195(12) 0.0178(12) 0.0001(10) 0.0010(9) -0.0006(9)
N7 0.0163(12) 0.0298(14) 0.0182(12) -0.0055(10) 0.0046(10) -0.0027(10)
N8 0.0207(12) 0.0249(13) 0.0210(13) -0.0062(10) 0.0085(10) -0.0027(10)
C1 0.0248(15) 0.0210(15) 0.0235(16) -0.0007(12) 0.0018(13) 0.0020(12)
C2 0.0239(15) 0.0271(17) 0.0244(16) 0.0025(13) -0.0002(13) 0.0054(13)
C3 0.0182(14) 0.0318(17) 0.0199(15) 0.0000(13) -0.0010(12) 0.0028(12)
C4 0.0173(13) 0.0271(16) 0.0149(14) -0.0022(12) 0.0039(11) -0.0005(11)
C5 0.0151(13) 0.0281(16) 0.0153(14) -0.0042(11) 0.0057(11) -0.0024(11)
C6 0.0207(14) 0.0328(17) 0.0198(15) -0.0080(13) 0.0106(12) -0.0049(12)
C7 0.0194(15) 0.0379(19) 0.0253(16) -0.0127(14) 0.0070(13) -0.0043(13)
C8 0.0224(16) 0.045(2) 0.0349(19) -0.0203(16) 0.0102(14) -0.0096(14)
C9 0.0316(18) 0.0329(19) 0.041(2) -0.0206(16) 0.0175(16) -0.0138(15)
C10 0.0256(16) 0.0299(17) 0.0348(18) -0.0137(14) 0.0128(14) -0.0058(13)
C11 0.0226(15) 0.0283(16) 0.0233(15) -0.0102(13) 0.0114(12) -0.0062(12)
C12 0.0176(13) 0.0246(15) 0.0162(14) -0.0058(11) 0.0069(11) -0.0033(11)
C13 0.0188(14) 0.0241(15) 0.0151(14) -0.0047(11) 0.0058(11) -0.0005(11)
C14 0.0247(15) 0.0197(15) 0.0218(15) -0.0038(12) 0.0081(12) -0.0009(12)
C15 0.0227(15) 0.0212(15) 0.0227(15) -0.0005(12) 0.0035(12) 0.0048(12)
C16 0.0172(13) 0.0256(16) 0.0181(14) -0.0019(12) 0.0016(11) 0.0017(11)
C17 0.0161(13) 0.0208(14) 0.0152(13) -0.0029(11) 0.0047(11) 0.0004(11)
C18 0.0158(13) 0.0217(14) 0.0160(13) -0.0024(11) 0.0038(11) 0.0000(11)
C19 0.0297(17) 0.0367(19) 0.0225(16) -0.0028(14) 0.0087(13) 0.0027(14)
C20 0.041(2) 0.046(2) 0.0252(17) -0.0001(15) 0.0158(15) 0.0081(17)
C21 0.040(2) 0.037(2) 0.0344(19) 0.0025(15) 0.0227(16) 0.0085(15)
C22 0.0276(16) 0.0238(16) 0.0319(17) -0.0005(13) 0.0149(14) 0.0039(13)
C23 0.0241(16) 0.0291(18) 0.047(2) -0.0015(15) 0.0204(15) 0.0011(13)
C24 0.0188(15) 0.0290(17) 0.0399(19) -0.0043(14) 0.0099(14) -0.0008(13)
C25 0.0190(14) 0.0229(16) 0.0323(17) -0.0048(13) 0.0078(13) 0.0012(12)
C26 0.0186(14) 0.0308(17) 0.0278(17) -0.0073(14) -0.0013(12) -0.0007(13)
C27 0.0220(15) 0.0366(19) 0.0190(15) -0.0037(13) 0.0002(12) 0.0027(13)
C28 0.0198(14) 0.0244(16) 0.0211(15) -0.0024(12) 0.0038(12) -0.0001(11)
C29 0.0186(14) 0.0160(14) 0.0252(15) -0.0028(11) 0.0082(12) -0.0002(11)
C30 0.0207(14) 0.0186(14) 0.0258(16) -0.0014(12) 0.0093(12) 0.0016(11)
C31 0.0250(15) 0.0237(16) 0.0260(16) 0.0025(13) 0.0047(13) -0.0014(12)
C32 0.0317(17) 0.0245(17) 0.0309(18) 0.0070(14) 0.0020(14) -0.0022(13)
C33 0.0309(17) 0.0205(16) 0.0318(18) 0.0002(13) -0.0004(14) 0.0032(13)
C34 0.0214(15) 0.0224(16) 0.0262(16) -0.0028(12) -0.0006(12) 0.0031(12)
C35 0.0254(16) 0.0287(18) 0.0343(19) -0.0061(14) 0.0034(14) 0.0085(13)
C36 0.0220(15) 0.0366(19) 0.0299(17) -0.0079(14) 0.0082(13) 0.0041(13)
C37 0.0164(14) 0.0324(17) 0.0207(15) -0.0055(13) 0.0025(12) -0.0004(12)
C38 0.0213(15) 0.0371(19) 0.0255(16) -0.0046(14) 0.0072(13) -0.0057(13)
C39 0.0192(14) 0.0327(18) 0.0239(16) 0.0021(13) 0.0033(12) -0.0073(12)
C40 0.0154(13) 0.0213(15) 0.0230(15) 0.0009(12) 0.0003(11) -0.0023(11)
C41 0.0138(13) 0.0219(15) 0.0175(14) -0.0036(11) -0.0003(11) -0.0011(11)
C42 0.0175(13) 0.0213(15) 0.0163(14) -0.0019(11) 0.0003(11) 0.0007(11)
Ru2 0.01273(10) 0.01888(11) 0.01504(11) 0.00039(9) 0.00353(8) 0.00205(8)
N101 0.0153(11) 0.0201(12) 0.0159(12) -0.0001(9) 0.0048(9) 0.0010(9)
N102 0.0154(11) 0.0207(12) 0.0159(11) -0.0012(9) 0.0046(9) 0.0011(9)
N103 0.0167(11) 0.0171(12) 0.0184(12) 0.0008(9) 0.0060(9) 0.0022(9)
N104 0.0169(11) 0.0181(12) 0.0182(12) 0.0003(9) 0.0055(9) 0.0033(9)
N105 0.0164(11) 0.0227(13) 0.0193(12) 0.0006(10) 0.0029(10) 0.0029(10)
N106 0.0133(11) 0.0270(14) 0.0168(12) -0.0005(10) 0.0029(9) 0.0023(9)
N107 0.0202(12) 0.0251(14) 0.0215(13) 0.0054(10) 0.0089(10) 0.0038(10)
N108 0.0174(12) 0.0285(14) 0.0181(12) 0.0055(10) 0.0067(10) 0.0037(10)
C101 0.0162(13) 0.0262(16) 0.0173(14) -0.0018(12) 0.0026(11) 0.0015(11)
C102 0.0208(14) 0.0268(16) 0.0207(15) -0.0031(12) 0.0060(12) -0.0042(12)
C103 0.0240(15) 0.0206(15) 0.0200(15) 0.0019(12) 0.0079(12) 0.0022(12)
C104 0.0163(13) 0.0229(15) 0.0158(13) 0.0009(11) 0.0062(11) 0.0019(11)
C105 0.0180(13) 0.0245(15) 0.0160(13) 0.0035(11) 0.0084(11) 0.0040(11)
C106 0.0212(14) 0.0284(16) 0.0222(15) 0.0072(13) 0.0096(12) 0.0060(12)
C107 0.0288(17) 0.0261(17) 0.0352(19) 0.0083(14) 0.0129(14) 0.0051(13)
C108 0.0320(18) 0.0296(18) 0.042(2) 0.0155(15) 0.0143(16) 0.0142(14)
C109 0.0216(16) 0.045(2) 0.0345(19) 0.0174(16) 0.0094(14) 0.0126(14)
C110 0.0201(15) 0.0342(18) 0.0287(17) 0.0082(14) 0.0077(13) 0.0040(13)
C111 0.0178(14) 0.0304(17) 0.0224(15) 0.0072(13) 0.0087(12) 0.0051(12)
C112 0.0158(13) 0.0263(15) 0.0157(14) 0.0021(11) 0.0073(11) 0.0017(11)
C113 0.0149(13) 0.0244(15) 0.0158(14) 0.0031(11) 0.0051(11) 0.0026(11)
C114 0.0163(13) 0.0299(17) 0.0179(14) 0.0007(12) 0.0025(11) 0.0022(12)
C115 0.0201(14) 0.0243(16) 0.0247(16) -0.0037(12) 0.0024(12) -0.0023(12)
C116 0.0180(14) 0.0239(15) 0.0196(14) -0.0013(12) 0.0036(11) 0.0010(11)
C117 0.0173(13) 0.0218(15) 0.0153(13) -0.0003(11) 0.0065(11) 0.0009(11)
C118 0.0153(13) 0.0229(15) 0.0149(13) -0.0005(11) 0.0055(11) 0.0001(11)
C119 0.0217(14) 0.0228(15) 0.0194(15) 0.0017(12) 0.0039(12) 0.0049(12)
C120 0.0266(16) 0.0318(17) 0.0205(15) 0.0046(13) 0.0085(13) 0.0072(13)
C121 0.0299(16) 0.0222(16) 0.0265(16) 0.0057(12) 0.0154(13) 0.0039(12)
C122 0.0220(14) 0.0206(15) 0.0259(16) 0.0040(12) 0.0115(12) 0.0040(11)
C123 0.0225(15) 0.0256(16) 0.0309(17) 0.0018(13) 0.0130(13) 0.0007(12)
C124 0.0183(14) 0.0259(16) 0.0346(18) -0.0006(13) 0.0087(13) -0.0017(12)
C125 0.0200(14) 0.0215(15) 0.0268(16) -0.0022(12) 0.0079(12) 0.0009(11)
C126 0.0162(14) 0.0305(17) 0.0263(16) -0.0015(13) 0.0015(12) 0.0006(12)
C127 0.0231(15) 0.0315(17) 0.0184(15) 0.0004(13) -0.0002(12) 0.0013(13)
C128 0.0202(14) 0.0239(15) 0.0193(14) 0.0011(12) 0.0057(11) 0.0026(12)
C129 0.0173(13) 0.0162(13) 0.0213(14) 0.0009(11) 0.0065(11) 0.0028(11)
C130 0.0179(13) 0.0160(13) 0.0208(14) -0.0007(11) 0.0060(11) 0.0022(11)
C131 0.0215(15) 0.0258(16) 0.0253(16) -0.0005(13) 0.0060(12) 0.0046(12)
C132 0.0276(17) 0.0254(17) 0.0354(19) -0.0045(14) 0.0054(14) 0.0063(13)
C133 0.0291(17) 0.0185(16) 0.043(2) 0.0010(14) 0.0010(15) 0.0023(13)
C134 0.0211(15) 0.0268(17) 0.0314(18) 0.0080(14) 0.0017(13) -0.0010(12)
C135 0.0297(18) 0.0318(19) 0.042(2) 0.0127(16) 0.0073(16) -0.0054(14)
C136 0.0220(16) 0.046(2) 0.0333(19) 0.0163(16) 0.0070(14) -0.0034(15)
C137 0.0149(14) 0.043(2) 0.0223(16) 0.0081(14) 0.0027(12) -0.0009(13)
C138 0.0159(14) 0.057(2) 0.0206(16) 0.0049(15) 0.0052(12) 0.0030(14)
C139 0.0157(14) 0.048(2) 0.0204(15) -0.0042(14) 0.0042(12) 0.0063(13)
C140 0.0167(14) 0.0312(17) 0.0197(15) -0.0028(12) 0.0027(12) 0.0036(12)
C141 0.0130(13) 0.0274(16) 0.0189(14) 0.0040(12) 0.0010(11) 0.0006(11)
C142 0.0152(13) 0.0244(15) 0.0208(15) 0.0055(12) 0.0008(11) 0.0009(11)
P1 0.0365(5) 0.0291(5) 0.0343(5) -0.0020(4) 0.0150(4) -0.0069(4)
F1 0.0725(18) 0.0390(14) 0.0621(17) 0.0040(12) -0.0128(14) 0.0055(13)
F2 0.0730(18) 0.0450(15) 0.0674(18) -0.0013(13) 0.0089(15) -0.0273(13)
F3 0.0362(13) 0.0448(15) 0.119(3) -0.0170(16) -0.0029(15) 0.0075(11)
F4 0.0410(12) 0.0343(12) 0.0664(16) -0.0041(11) 0.0135(11) -0.0081(10)
F5 0.0600(16) 0.090(2) 0.0400(14) -0.0044(13) 0.0230(12) 0.0017(15)
F6 0.086(2) 0.141(3) 0.0620(19) -0.028(2) 0.0468(18) -0.047(2)
N301 0.079(3) 0.047(2) 0.059(2) -0.0113(19) 0.030(2) -0.012(2)
N401 0.052(2) 0.057(2) 0.056(2) 0.003(2) 0.0101(19) -0.0009(19)
C301 0.043(2) 0.045(2) 0.048(2) -0.0132(19) 0.0127(19) 0.0009(19)
C302 0.040(2) 0.044(2) 0.087(4) 0.001(2) 0.019(2) 0.0035(19)
C401 0.040(2) 0.035(2) 0.060(3) 0.000(2) 0.005(2) -0.0049(17)
C402 0.067(3) 0.060(3) 0.071(3) -0.004(3) 0.019(3) -0.028(3)
P101 0.0219(4) 0.0373(5) 0.0254(4) -0.0008(4) 0.0013(3) -0.0013(3)
F101 0.0401(14) 0.090(2) 0.122(3) -0.080(2) -0.0316(16) 0.0278(15)
F102 0.0539(16) 0.0679(18) 0.0770(19) 0.0334(15) 0.0204(14) 0.0080(13)
F103 0.0563(17) 0.121(3) 0.0546(17) -0.0416(18) -0.0064(14) -0.0097(17)
F104 0.0534(18) 0.098(3) 0.142(3) 0.083(2) 0.0222(19) 0.0180(17)
F105 0.0375(13) 0.097(2) 0.0553(16) 0.0128(15) 0.0220(12) 0.0104(13)
F106 0.0298(12) 0.109(2) 0.0438(14) 0.0050(14) 0.0096(10) 0.0136(13)
P102 0.0396(5) 0.0373(5) 0.0509(6) 0.0060(4) 0.0295(5) 0.0018(4)
F107 0.092(2) 0.0648(18) 0.125(3) 0.0424(18) 0.089(2) 0.0330(16)
F108 0.0812(19) 0.0671(18) 0.0654(17) 0.0220(14) 0.0492(16) 0.0119(15)
F109 0.080(2) 0.0591(17) 0.088(2) 0.0069(15) 0.0558(17) 0.0219(15)
F110 0.0693(17) 0.0499(15) 0.0589(16) 0.0168(12) 0.0373(14) 0.0112(12)
F111 0.070(2) 0.094(2) 0.085(2) 0.0136(19) 0.0141(17) -0.0280(18)
F112 0.0708(19) 0.0680(19) 0.0709(19) -0.0029(15) 0.0284(15) -0.0216(15)
P2 0.0250(4) 0.0259(4) 0.0239(4) 0.0003(3) 0.0040(3) 0.0019(3)
F7 0.0347(11) 0.0630(15) 0.0225(10) 0.0007(10) 0.0018(8) 0.0182(10)
F8 0.0602(15) 0.0342(12) 0.0806(18) 0.0010(12) 0.0399(14) -0.0099(11)
F9 0.0413(13) 0.0753(18) 0.0336(12) -0.0129(12) -0.0070(10) 0.0045(12)
F10 0.0479(13) 0.0456(13) 0.0435(13) 0.0037(10) 0.0273(11) -0.0021(10)
F11 0.0595(15) 0.0351(12) 0.0507(14) -0.0081(10) 0.0213(12) 0.0106(11)
F12 0.0341(10) 0.0323(11) 0.0314(10) 0.0034(8) 0.0104(9) 0.0081(8)
N20 0.0433(19) 0.047(2) 0.0385(19) 0.0021(15) 0.0033(16) -0.0069(16)
C94 0.044(3) 0.102(4) 0.052(3) -0.015(3) 0.013(2) -0.025(3)
C95 0.041(2) 0.048(2) 0.0300(19) -0.0050(17) 0.0122(17) -0.0061(18)
N501 0.073(6) 0.109(9) 0.057(6) 0.025(6) 0.003(5) 0.004(6)
C501 0.043(5) 0.105(10) 0.035(6) 0.040(7) 0.003(4) -0.009(6)
C502 0.49(8) 0.37(6) 0.16(4) 0.16(4) 0.07(4) 0.09(6)
N601 0.038(2) 0.084(3) 0.039(2) -0.0146(19) 0.0039(16) 0.0041(19)
C601 0.037(2) 0.046(2) 0.0252(18) -0.0012(15) 0.0084(16) 0.0085(16)
C602 0.036(2) 0.047(2) 0.037(2) -0.0023(17) 0.0028(16) 0.0060(17)
N201 0.055(2) 0.047(2) 0.080(3) 0.019(2) 0.043(2) 0.0120(18)
C201 0.037(2) 0.049(3) 0.056(3) 0.020(2) 0.024(2) 0.0088(18)
C202 0.066(3) 0.069(3) 0.058(3) 0.002(3) 0.023(3) -0.003(3)

loop_
_atom_type_symbol
_atom_type_description
_atom_type_scat_dispersion_real
_atom_type_scat_dispersion_imag
_atom_type_scat_source
C C 0.0033 0.0016 'International Tables Vol C Tables 4.2.6.8 and 6.1.1.4'
H H 0.0000 0.0000 'International Tables Vol C Tables 4.2.6.8 and 6.1.1.4'
F F 0.0171 0.0103 'International Tables Vol C Tables 4.2.6.8 and 6.1.1.4'
N N 0.0061 0.0033 'International Tables Vol C Tables 4.2.6.8 and 6.1.1.4'
P P 0.1023 0.0942 'International Tables Vol C Tables 4.2.6.8 and 6.1.1.4'
Ru Ru -1.2594 0.8363 'International Tables Vol C Tables 4.2.6.8 and 6.1.1.4'

loop_
_geom_angle_atom_site_label_1
_geom_angle_atom_site_label_2
_geom_angle_atom_site_label_3
_geom_angle
N1 Ru1 N4 174.85(9)
N1 Ru1 N6 88.73(9)
N2 Ru1 N1 79.69(9)
N2 Ru1 N4 96.39(9)
N2 Ru1 N6 95.57(9)
N3 Ru1 N1 96.60(10)
N3 Ru1 N2 91.29(10)
N3 Ru1 N4 80.07(10)
N3 Ru1 N6 171.98(10)
N5 Ru1 N1 90.86(10)
N5 Ru1 N2 169.72(9)
N5 Ru1 N3 93.85(10)
N5 Ru1 N4 93.26(9)
N5 Ru1 N6 80.04(10)
N6 Ru1 N4 95.00(9)
C1 N1 Ru1 128.5(2)
C1 N1 C18 117.7(3)
C18 N1 Ru1 113.81(19)
C16 N2 Ru1 128.6(2)
C16 N2 C17 117.5(2)
C17 N2 Ru1 113.92(19)
C19 N3 Ru1 128.6(2)
C19 N3 C30 118.2(3)
C30 N3 Ru1 113.22(19)
C28 N4 Ru1 129.3(2)
C28 N4 C29 117.6(2)
C29 N4 Ru1 113.06(19)
C31 N5 Ru1 129.2(2)
C31 N5 C42 117.6(3)
C42 N5 Ru1 112.54(19)
C40 N6 Ru1 129.8(2)
C40 N6 C41 117.8(3)
C41 N6 Ru1 112.47(19)
C5 N7 C6 116.5(3)
C12 N8 C11 116.4(3)
N1 C1 H1 118.8
N1 C1 C2 122.4(3)
C2 C1 H1 118.8
C1 C2 H2 120.0
C3 C2 C1 120.0(3)
C3 C2 H2 120.0
C2 C3 H3 120.6
C2 C3 C4 118.8(3)
C4 C3 H3 120.6
C3 C4 C5 122.6(3)
C18 C4 C3 118.4(3)
C18 C4 C5 119.0(3)
N7 C5 C4 117.5(3)
N7 C5 C12 122.2(3)
C12 C5 C4 120.2(3)
N7 C6 C7 118.9(3)
N7 C6 C11 121.2(3)
C7 C6 C11 119.9(3)
C6 C7 H7 120.2
C8 C7 C6 119.7(3)
C8 C7 H7 120.2
C7 C8 H8 119.5
C7 C8 C9 121.0(3)
C9 C8 H8 119.5
C8 C9 H9 119.5
C10 C9 C8 121.1(3)
C10 C9 H9 119.5
C9 C10 H10 120.3
C9 C10 C11 119.5(3)
C11 C10 H10 120.3
N8 C11 C6 121.8(3)
N8 C11 C10 119.3(3)
C6 C11 C10 118.9(3)
N8 C12 C5 121.7(3)
N8 C12 C13 118.5(3)
C5 C12 C13 119.8(3)
C14 C13 C12 123.5(3)
C17 C13 C12 118.3(3)
C17 C13 C14 118.1(3)
C13 C14 H14 120.6
C15 C14 C13 118.8(3)
C15 C14 H14 120.6
C14 C15 H15 120.0
C14 C15 C16 119.9(3)
C16 C15 H15 120.0
N2 C16 C15 122.6(3)
N2 C16 H16 118.7
C15 C16 H16 118.7
N2 C17 C13 123.0(3)
N2 C17 C18 115.7(3)
C13 C17 C18 121.3(3)
N1 C18 C4 122.6(3)
N1 C18 C17 116.3(2)
C4 C18 C17 121.0(3)
N3 C19 H19 118.9
N3 C19 C20 122.2(3)
C20 C19 H19 118.9
C19 C20 H20 120.1
C21 C20 C19 119.8(3)
C21 C20 H20 120.1
C20 C21 H21 120.1
C20 C21 C22 119.7(3)
C22 C21 H21 120.1
C21 C22 C23 124.7(3)
C30 C22 C21 117.0(3)
C30 C22 C23 118.3(3)
C22 C23 H23 119.3
C24 C23 C22 121.5(3)
C24 C23 H23 119.3
C23 C24 H24 119.3
C23 C24 C25 121.3(3)
C25 C24 H24 119.3
C26 C25 C24 124.3(3)
C26 C25 C29 117.3(3)
C29 C25 C24 118.3(3)
C25 C26 H26 120.3
C27 C26 C25 119.4(3)
C27 C26 H26 120.3
C26 C27 H27 120.1
C26 C27 C28 119.9(3)
C28 C27 H27 120.1
N4 C28 C27 122.5(3)
N4 C28 H28 118.8
C27 C28 H28 118.8
N4 C29 C25 123.2(3)
N4 C29 C30 116.6(3)
C25 C29 C30 120.2(3)
N3 C30 C22 123.1(3)
N3 C30 C29 116.7(3)
C22 C30 C29 120.3(3)
N5 C31 H31 118.7
N5 C31 C32 122.6(3)
C32 C31 H31 118.7
C31 C32 H32 120.0
C33 C32 C31 120.0(3)
C33 C32 H32 120.0
C32 C33 H33 120.3
C32 C33 C34 119.4(3)
C34 C33 H33 120.3
C33 C34 C35 124.3(3)
C33 C34 C42 117.3(3)
C42 C34 C35 118.4(3)
C34 C35 H35 119.5
C36 C35 C34 121.1(3)
C36 C35 H35 119.5
C35 C36 H36 119.3
C35 C36 C37 121.4(3)
C37 C36 H36 119.3
C38 C37 C36 124.4(3)
C41 C37 C36 118.3(3)
C41 C37 C38 117.3(3)
C37 C38 H38 120.3
C39 C38 C37 119.3(3)
C39 C38 H38 120.3
C38 C39 H39 120.1
C38 C39 C40 119.9(3)
C40 C39 H39 120.1
N6 C40 C39 122.6(3)
N6 C40 H40 118.7
C39 C40 H40 118.7
N6 C41 C37 123.0(3)
N6 C41 C42 116.5(3)
C37 C41 C42 120.4(3)
N5 C42 C34 123.1(3)
N5 C42 C41 116.7(3)
C34 C42 C41 120.1(3)
N102 Ru2 N101 79.76(9)
N102 Ru2 N103 97.13(9)
N102 Ru2 N104 172.75(9)
N102 Ru2 N106 87.19(9)
N103 Ru2 N101 87.03(9)
N104 Ru2 N101 93.39(9)
N104 Ru2 N103 80.04(9)
N104 Ru2 N106 96.14(9)
N105 Ru2 N101 171.61(9)
N105 Ru2 N102 92.06(9)
N105 Ru2 N103 95.91(9)
N105 Ru2 N104 94.87(9)
N105 Ru2 N106 79.82(10)
N106 Ru2 N101 97.78(9)
N106 Ru2 N103 174.06(9)
C101 N101 Ru2 129.09(19)
C101 N101 C118 117.1(2)
C118 N101 Ru2 113.75(19)
C116 N102 Ru2 127.9(2)
C116 N102 C117 117.8(2)
C117 N102 Ru2 114.16(19)
C119 N103 Ru2 129.6(2)
C119 N103 C130 117.9(2)
C130 N103 Ru2 112.40(18)
C128 N104 Ru2 128.5(2)
C128 N104 C129 118.0(2)
C129 N104 Ru2 113.19(18)
C131 N105 Ru2 128.6(2)
C131 N105 C142 117.6(3)
C142 N105 Ru2 113.40(19)
C140 N106 Ru2 129.0(2)
C140 N106 C141 117.8(3)
C141 N106 Ru2 113.19(19)
C105 N107 C106 117.1(3)
C112 N108 C111 116.8(3)
N101 C101 H101 118.4
N101 C101 C102 123.2(3)
C102 C101 H101 118.4
C101 C102 H102 120.2
C103 C102 C101 119.7(3)
C103 C102 H102 120.2
C102 C103 H103 120.7
C102 C103 C104 118.6(3)
C104 C103 H103 120.7
C103 C104 C105 122.7(3)
C118 C104 C103 118.4(3)
C118 C104 C105 118.8(3)
N107 C105 C104 118.6(3)
N107 C105 C112 121.6(3)
C112 C105 C104 119.8(3)
N107 C106 C107 119.6(3)
N107 C106 C111 120.9(3)
C107 C106 C111 119.5(3)
C106 C107 H107 120.0
C108 C107 C106 120.0(3)
C108 C107 H107 120.0
C107 C108 H108 119.7
C107 C108 C109 120.5(3)
C109 C108 H108 119.7
C108 C109 H109 119.3
C110 C109 C108 121.4(3)
C110 C109 H109 119.3
C109 C110 H110 120.5
C109 C110 C111 119.1(3)
C111 C110 H110 120.5
N108 C111 C106 121.6(3)
N108 C111 C110 119.0(3)
C110 C111 C106 119.5(3)
N108 C112 C105 122.0(3)
N108 C112 C113 118.1(3)
C105 C112 C113 119.9(2)
C114 C113 C112 122.5(3)
C117 C113 C112 119.1(3)
C117 C113 C114 118.3(3)
C113 C114 H114 120.5
C115 C114 C113 119.0(3)
C115 C114 H114 120.5
C114 C115 H115 120.1
C114 C115 C116 119.8(3)
C116 C115 H115 120.1
N102 C116 C115 122.7(3)
N102 C116 H116 118.7
C115 C116 H116 118.7
N102 C117 C113 122.4(3)
N102 C117 C118 116.4(2)
C113 C117 C118 121.2(3)
N101 C118 C104 123.0(3)
N101 C118 C117 115.9(3)
C104 C118 C117 121.1(3)
N103 C119 H119 118.7
N103 C119 C120 122.6(3)
C120 C119 H119 118.7
C119 C120 H120 120.0
C121 C120 C119 120.0(3)
C121 C120 H120 120.0
C120 C121 H121 120.6
C120 C121 C122 118.8(3)
C122 C121 H121 120.6
C121 C122 C123 124.0(3)
C130 C122 C121 117.8(3)
C130 C122 C123 118.2(3)
C122 C123 H123 119.4
C124 C123 C122 121.1(3)
C124 C123 H123 119.4
C123 C124 H124 119.2
C123 C124 C125 121.6(3)
C125 C124 H124 119.2
C126 C125 C124 124.4(3)
C129 C125 C124 117.8(3)
C129 C125 C126 117.7(3)
C125 C126 H126 120.5
C127 C126 C125 119.0(3)
C127 C126 H126 120.5
C126 C127 H127 119.9
C126 C127 C128 120.2(3)
C128 C127 H127 119.9
N104 C128 C127 122.1(3)
N104 C128 H128 118.9
C127 C128 H128 118.9
N104 C129 C125 122.9(3)
N104 C129 C130 116.3(2)
C125 C129 C130 120.8(3)
N103 C130 C122 122.8(3)
N103 C130 C129 116.9(2)
C122 C130 C129 120.3(3)
N105 C131 H131 118.5
N105 C131 C132 122.9(3)
C132 C131 H131 118.5
C131 C132 H132 120.2
C133 C132 C131 119.6(3)
C133 C132 H132 120.2
C132 C133 H133 120.3
C132 C133 C134 119.5(3)
C134 C133 H133 120.3
C133 C134 C135 124.6(3)
C133 C134 C142 117.4(3)
C142 C134 C135 118.0(3)
C134 C135 H135 119.1
C136 C135 C134 121.8(3)
C136 C135 H135 119.1
C135 C136 H136 119.5
C135 C136 C137 120.9(3)
C137 C136 H136 119.5
C138 C137 C136 124.2(3)
C141 C137 C136 118.2(3)
C141 C137 C138 117.6(3)
C137 C138 H138 120.4
C139 C138 C137 119.2(3)
C139 C138 H138 120.4
C138 C139 H139 120.0
C138 C139 C140 119.9(3)
C140 C139 H139 120.0
N106 C140 C139 122.5(3)
N106 C140 H140 118.7
C139 C140 H140 118.7
N106 C141 C137 123.0(3)
N106 C141 C142 116.5(3)
C137 C141 C142 120.5(3)
N105 C142 C134 123.0(3)
N105 C142 C141 116.4(3)
C134 C142 C141 120.6(3)
F2 P1 F1 91.36(15)
F2 P1 F3 89.34(15)
F2 P1 F4 179.03(16)
F3 P1 F1 178.36(19)
F3 P1 F4 90.06(14)
F4 P1 F1 89.27(14)
F5 P1 F1 88.80(16)
F5 P1 F2 89.98(16)
F5 P1 F3 89.72(17)
F5 P1 F4 90.78(15)
F6 P1 F1 89.59(19)
F6 P1 F2 90.74(17)
F6 P1 F3 91.9(2)
F6 P1 F4 88.52(16)
F6 P1 F5 178.25(19)
N301 C301 C302 178.1(5)
C301 C302 H30A 109.5
C301 C302 H30B 109.5
C301 C302 H30C 109.5
H30A C302 H30B 109.5
H30A C302 H30C 109.5
H30B C302 H30C 109.5
N401 C401 C402 178.0(5)
C401 C402 H40A 109.5
C401 C402 H40B 109.5
C401 C402 H40C 109.5
H40A C402 H40B 109.5
H40A C402 H40C 109.5
H40B C402 H40C 109.5
F101 P101 F102 89.1(2)
F101 P101 F103 178.6(2)
F101 P101 F104 91.9(2)
F101 P101 F105 89.96(17)
F101 P101 F106 89.89(16)
F102 P101 F105 89.28(15)
F102 P101 F106 90.39(15)
F103 P101 F102 89.60(19)
F103 P101 F105 90.49(17)
F103 P101 F106 89.65(16)
F104 P101 F102 178.8(2)
F104 P101 F103 89.4(2)
F104 P101 F105 91.29(17)
F104 P101 F106 89.05(17)
F105 P101 F106 179.64(17)
F107 P102 F108 89.35(15)
F107 P102 F110 90.21(14)
F107 P102 F111 89.9(2)
F109 P102 F107 179.3(2)
F109 P102 F108 90.16(15)
F109 P102 F110 90.28(15)
F109 P102 F111 89.65(19)
F110 P102 F108 179.28(17)
F111 P102 F108 90.84(17)
F111 P102 F110 88.60(16)
F112 P102 F107 90.21(19)
F112 P102 F108 88.21(17)
F112 P102 F109 90.23(17)
F112 P102 F110 92.35(16)
F112 P102 F111 179.04(18)
F7 P2 F10 88.79(13)
F7 P2 F12 89.23(11)
F8 P2 F7 90.70(14)
F8 P2 F9 91.81(15)
F8 P2 F10 178.91(14)
F8 P2 F11 91.51(13)
F8 P2 F12 89.30(12)
F9 P2 F7 177.29(15)
F9 P2 F10 88.69(14)
F9 P2 F11 90.67(13)
F9 P2 F12 89.78(12)
F11 P2 F7 90.29(12)
F11 P2 F10 89.46(13)
F11 P2 F12 179.07(13)
F12 P2 F10 89.73(12)
H94A C94 H94B 109.5
H94A C94 H94C 109.5
H94B C94 H94C 109.5
C95 C94 H94A 109.5
C95 C94 H94B 109.5
C95 C94 H94C 109.5
N20 C95 C94 177.7(5)
N501 C501 C502 166.6(17)
C501 C502 H50A 109.5
C501 C502 H50B 109.5
C501 C502 H50C 109.5
H50A C502 H50B 109.5
H50A C502 H50C 109.5
H50B C502 H50C 109.5
N601 C601 C602 179.1(5)
C601 C602 H60A 109.5
C601 C602 H60B 109.5
C601 C602 H60C 109.5
H60A C602 H60B 109.5
H60A C602 H60C 109.5
H60B C602 H60C 109.5
N201 C201 C202 177.9(5)
C201 C202 H20A 109.5
C201 C202 H20B 109.5
C201 C202 H20C 109.5
H20A C202 H20B 109.5
H20A C202 H20C 109.5
H20B C202 H20C 109.5

loop_
_geom_bond_atom_site_label_1
_geom_bond_atom_site_label_2
_geom_bond_distance
Ru1 N1 2.065(2)
Ru1 N2 2.064(2)
Ru1 N3 2.061(3)
Ru1 N4 2.068(2)
Ru1 N5 2.060(2)
Ru1 N6 2.066(2)
N1 C1 1.345(4)
N1 C18 1.361(4)
N2 C16 1.343(4)
N2 C17 1.368(4)
N3 C19 1.327(4)
N3 C30 1.369(4)
N4 C28 1.334(4)
N4 C29 1.368(4)
N5 C31 1.339(4)
N5 C42 1.367(4)
N6 C40 1.333(4)
N6 C41 1.373(4)
N7 C5 1.334(4)
N7 C6 1.350(4)
N8 C11 1.357(4)
N8 C12 1.330(4)
C1 H1 0.9500
C1 C2 1.392(4)
C2 H2 0.9500
C2 C3 1.369(5)
C3 H3 0.9500
C3 C4 1.402(4)
C4 C5 1.455(4)
C4 C18 1.395(4)
C5 C12 1.428(4)
C6 C7 1.418(4)
C6 C11 1.423(5)
C7 H7 0.9500
C7 C8 1.364(5)
C8 H8 0.9500
C8 C9 1.407(5)
C9 H9 0.9500
C9 C10 1.373(5)
C10 H10 0.9500
C10 C11 1.427(4)
C12 C13 1.473(4)
C13 C14 1.400(4)
C13 C17 1.396(4)
C14 H14 0.9500
C14 C15 1.380(4)
C15 H15 0.9500
C15 C16 1.390(4)
C16 H16 0.9500
C17 C18 1.449(4)
C19 H19 0.9500
C19 C20 1.398(5)
C20 H20 0.9500
C20 C21 1.366(5)
C21 H21 0.9500
C21 C22 1.406(5)
C22 C23 1.445(5)
C22 C30 1.398(4)
C23 H23 0.9500
C23 C24 1.336(5)
C24 H24 0.9500
C24 C25 1.442(4)
C25 C26 1.404(5)
C25 C29 1.406(4)
C26 H26 0.9500
C26 C27 1.369(5)
C27 H27 0.9500
C27 C28 1.404(4)
C28 H28 0.9500
C29 C30 1.430(4)
C31 H31 0.9500
C31 C32 1.395(5)
C32 H32 0.9500
C32 C33 1.372(5)
C33 H33 0.9500
C33 C34 1.402(5)
C34 C35 1.437(5)
C34 C42 1.411(4)
C35 H35 0.9500
C35 C36 1.352(5)
C36 H36 0.9500
C36 C37 1.438(5)
C37 C38 1.410(5)
C37 C41 1.405(4)
C38 H38 0.9500
C38 C39 1.372(5)
C39 H39 0.9500
C39 C40 1.401(4)
C40 H40 0.9500
C41 C42 1.423(4)
Ru2 N101 2.078(2)
Ru2 N102 2.063(2)
Ru2 N103 2.069(2)
Ru2 N104 2.065(2)
Ru2 N105 2.058(3)
Ru2 N106 2.068(2)
N101 C101 1.340(4)
N101 C118 1.372(4)
N102 C116 1.342(4)
N102 C117 1.367(4)
N103 C119 1.321(4)
N103 C130 1.377(4)
N104 C128 1.336(4)
N104 C129 1.373(4)
N105 C131 1.331(4)
N105 C142 1.374(4)
N106 C140 1.330(4)
N106 C141 1.371(4)
N107 C105 1.329(4)
N107 C106 1.360(4)
N108 C111 1.351(4)
N108 C112 1.330(4)
C101 H101 0.9500
C101 C102 1.393(4)
C102 H102 0.9500
C102 C103 1.380(4)
C103 H103 0.9500
C103 C104 1.403(4)
C104 C105 1.471(4)
C104 C118 1.395(4)
C105 C112 1.433(4)
C106 C107 1.412(4)
C106 C111 1.428(5)
C107 H107 0.9500
C107 C108 1.370(5)
C108 H108 0.9500
C108 C109 1.414(5)
C109 H109 0.9500
C109 C110 1.369(5)
C110 H110 0.9500
C110 C111 1.425(4)
C112 C113 1.461(4)
C113 C114 1.401(4)
C113 C117 1.397(4)
C114 H114 0.9500
C114 C115 1.375(4)
C115 H115 0.9500
C115 C116 1.388(4)
C116 H116 0.9500
C117 C118 1.448(4)
C119 H119 0.9500
C119 C120 1.404(4)
C120 H120 0.9500
C120 C121 1.373(5)
C121 H121 0.9500
C121 C122 1.410(4)
C122 C123 1.445(4)
C122 C130 1.400(4)
C123 H123 0.9500
C123 C124 1.349(5)
C124 H124 0.9500
C124 C125 1.442(4)
C125 C126 1.408(4)
C125 C129 1.401(4)
C126 H126 0.9500
C126 C127 1.376(4)
C127 H127 0.9500
C127 C128 1.400(4)
C128 H128 0.9500
C129 C130 1.427(4)
C131 H131 0.9500
C131 C132 1.400(5)
C132 H132 0.9500
C132 C133 1.374(5)
C133 H133 0.9500
C133 C134 1.403(5)
C134 C135 1.432(5)
C134 C142 1.408(4)
C135 H135 0.9500
C135 C136 1.354(5)
C136 H136 0.9500
C136 C137 1.444(5)
C137 C138 1.405(5)
C137 C141 1.403(4)
C138 H138 0.9500
C138 C139 1.371(5)
C139 H139 0.9500
C139 C140 1.402(4)
C140 H140 0.9500
C141 C142 1.423(4)
P1 F1 1.604(3)
P1 F2 1.584(3)
P1 F3 1.586(3)
P1 F4 1.595(2)
P1 F5 1.583(3)
P1 F6 1.580(3)
N301 C301 1.138(5)
N401 C401 1.129(6)
C301 C302 1.437(6)
C302 H30A 0.9800
C302 H30B 0.9800
C302 H30C 0.9800
C401 C402 1.474(7)
C402 H40A 0.9800
C402 H40B 0.9800
C402 H40C 0.9800
P101 F101 1.560(3)
P101 F102 1.585(3)
P101 F103 1.577(3)
P101 F104 1.573(3)
P101 F105 1.589(2)
P101 F106 1.606(2)
P102 F107 1.587(3)
P102 F108 1.598(3)
P102 F109 1.587(3)
P102 F110 1.596(3)
P102 F111 1.595(3)
P102 F112 1.583(3)
P2 F7 1.600(2)
P2 F8 1.579(2)
P2 F9 1.591(2)
P2 F10 1.610(2)
P2 F11 1.594(2)
P2 F12 1.607(2)
N20 C95 1.119(5)
C94 H94A 0.9800
C94 H94B 0.9800
C94 H94C 0.9800
C94 C95 1.455(6)
N501 C501 1.035(16)
C501 C502 1.72(4)
C502 H50A 0.9800
C502 H50B 0.9800
C502 H50C 0.9800
N601 C601 1.128(5)
C601 C602 1.453(5)
C602 H60A 0.9800
C602 H60B 0.9800
C602 H60C 0.9800
N201 C201 1.140(6)
C201 C202 1.463(7)
C202 H20A 0.9800
C202 H20B 0.9800
C202 H20C 0.9800

loop_
_geom_torsion_atom_site_label_1
_geom_torsion_atom_site_label_2
_geom_torsion_atom_site_label_3
_geom_torsion_atom_site_label_4
_geom_torsion
Ru1 N1 C1 C2 178.3(2)
Ru1 N1 C18 C4 -176.9(2)
Ru1 N1 C18 C17 5.1(3)
Ru1 N2 C16 C15 -178.8(2)
Ru1 N2 C17 C13 176.8(2)
Ru1 N2 C17 C18 -5.4(3)
Ru1 N3 C19 C20 -176.9(3)
Ru1 N3 C30 C22 176.2(2)
Ru1 N3 C30 C29 -4.8(3)
Ru1 N4 C28 C27 178.9(2)
Ru1 N4 C29 C25 -177.7(2)
Ru1 N4 C29 C30 4.8(3)
Ru1 N5 C31 C32 -167.3(2)
Ru1 N5 C42 C34 169.6(2)
Ru1 N5 C42 C41 -11.6(3)
Ru1 N6 C40 C39 178.6(2)
Ru1 N6 C41 C37 -175.4(2)
Ru1 N6 C41 C42 6.7(3)
N1 C1 C2 C3 -0.3(5)
N2 C17 C18 N1 0.2(4)
N2 C17 C18 C4 -177.9(3)
N3 C19 C20 C21 0.6(6)
N4 C29 C30 N3 0.0(4)
N4 C29 C30 C22 179.0(3)
N5 C31 C32 C33 -0.5(5)
N6 C41 C42 N5 3.3(4)
N6 C41 C42 C34 -177.9(3)
N7 C5 C12 N8 2.7(4)
N7 C5 C12 C13 -179.1(3)
N7 C6 C7 C8 176.2(3)
N7 C6 C11 N8 3.3(4)
N7 C6 C11 C10 -175.5(3)
N8 C12 C13 C14 -7.5(4)
N8 C12 C13 C17 172.1(3)
C1 N1 C18 C4 2.7(4)
C1 N1 C18 C17 -175.3(3)
C1 C2 C3 C4 0.5(5)
C2 C3 C4 C5 -179.6(3)
C2 C3 C4 C18 0.9(4)
C3 C4 C5 N7 4.7(4)
C3 C4 C5 C12 -176.4(3)
C3 C4 C18 N1 -2.6(4)
C3 C4 C18 C17 175.3(3)
C4 C5 C12 N8 -176.1(3)
C4 C5 C12 C13 2.1(4)
C5 N7 C6 C7 -178.7(3)
C5 N7 C6 C11 -0.8(4)
C5 C4 C18 N1 177.9(3)
C5 C4 C18 C17 -4.2(4)
C5 C12 C13 C14 174.3(3)
C5 C12 C13 C17 -6.2(4)
C6 N7 C5 C4 176.9(2)
C6 N7 C5 C12 -2.0(4)
C6 C7 C8 C9 0.2(5)
C7 C6 C11 N8 -178.9(3)
C7 C6 C11 C10 2.4(4)
C7 C8 C9 C10 0.7(5)
C8 C9 C10 C11 0.0(5)
C9 C10 C11 N8 179.7(3)
C9 C10 C11 C6 -1.5(5)
C11 N8 C12 C5 -0.3(4)
C11 N8 C12 C13 -178.5(2)
C11 C6 C7 C8 -1.7(4)
C12 N8 C11 C6 -2.5(4)
C12 N8 C11 C10 176.2(3)
C12 C13 C14 C15 179.7(3)
C12 C13 C17 N2 -177.1(3)
C12 C13 C17 C18 5.2(4)
C13 C14 C15 C16 -2.0(4)
C13 C17 C18 N1 178.0(3)
C13 C17 C18 C4 -0.1(4)
C14 C13 C17 N2 2.4(4)
C14 C13 C17 C18 -175.2(3)
C14 C15 C16 N2 1.4(5)
C16 N2 C17 C13 -3.1(4)
C16 N2 C17 C18 174.7(2)
C17 N2 C16 C15 1.1(4)
C17 C13 C14 C15 0.2(4)
C18 N1 C1 C2 -1.2(4)
C18 C4 C5 N7 -175.8(3)
C18 C4 C5 C12 3.1(4)
C19 N3 C30 C22 -1.8(4)
C19 N3 C30 C29 177.2(3)
C19 C20 C21 C22 -1.0(6)
C20 C21 C22 C23 -179.3(3)
C20 C21 C22 C30 0.0(5)
C21 C22 C23 C24 176.1(3)
C21 C22 C30 N3 1.5(5)
C21 C22 C30 C29 -177.5(3)
C22 C23 C24 C25 1.3(5)
C23 C22 C30 N3 -179.2(3)
C23 C22 C30 C29 1.8(4)
C23 C24 C25 C26 -176.6(3)
C23 C24 C25 C29 2.1(5)
C24 C25 C26 C27 179.4(3)
C24 C25 C29 N4 179.2(3)
C24 C25 C29 C30 -3.4(4)
C25 C26 C27 C28 0.2(5)
C25 C29 C30 N3 -177.6(3)
C25 C29 C30 C22 1.5(4)
C26 C25 C29 N4 -2.1(4)
C26 C25 C29 C30 175.3(3)
C26 C27 C28 N4 -0.2(5)
C28 N4 C29 C25 2.1(4)
C28 N4 C29 C30 -175.3(3)
C29 N4 C28 C27 -1.0(4)
C29 C25 C26 C27 0.8(5)
C30 N3 C19 C20 0.8(5)
C30 C22 C23 C24 -3.2(5)
C31 N5 C42 C34 -1.6(4)
C31 N5 C42 C41 177.3(3)
C31 C32 C33 C34 -1.8(5)
C32 C33 C34 C35 -176.9(3)
C32 C33 C34 C42 2.3(5)
C33 C34 C35 C36 176.5(3)
C33 C34 C42 N5 -0.6(4)
C33 C34 C42 C41 -179.4(3)
C34 C35 C36 C37 1.6(5)
C35 C34 C42 N5 178.6(3)
C35 C34 C42 C41 -0.2(4)
C35 C36 C37 C38 -175.9(3)
C35 C36 C37 C41 2.4(5)
C36 C37 C38 C39 -179.9(3)
C36 C37 C41 N6 176.9(3)
C36 C37 C41 C42 -5.3(4)
C37 C38 C39 C40 1.3(5)
C37 C41 C42 N5 -174.7(3)
C37 C41 C42 C34 4.2(4)
C38 C37 C41 N6 -4.6(4)
C38 C37 C41 C42 173.2(3)
C38 C39 C40 N6 -1.9(4)
C40 N6 C41 C37 4.1(4)
C40 N6 C41 C42 -173.8(2)
C41 N6 C40 C39 -0.8(4)
C41 C37 C38 C39 1.8(4)
C42 N5 C31 C32 2.2(4)
C42 C34 C35 C36 -2.7(5)
Ru2 N101 C101 C102 -175.7(2)
Ru2 N101 C118 C104 178.0(2)
Ru2 N101 C118 C117 -1.6(3)
Ru2 N102 C116 C115 -176.9(2)
Ru2 N102 C117 C113 178.1(2)
Ru2 N102 C117 C118 -2.0(3)
Ru2 N103 C119 C120 -173.0(2)
Ru2 N103 C130 C122 172.6(2)
Ru2 N103 C130 C129 -9.2(3)
Ru2 N104 C128 C127 173.8(2)
Ru2 N104 C129 C125 -173.6(2)
Ru2 N104 C129 C130 6.4(3)
Ru2 N105 C131 C132 170.5(2)
Ru2 N105 C142 C134 -173.0(2)
Ru2 N105 C142 C141 6.6(3)
Ru2 N106 C140 C139 -175.6(2)
Ru2 N106 C141 C137 175.1(2)
Ru2 N106 C141 C142 -5.1(3)
N101 C101 C102 C103 -1.9(5)
N102 C117 C118 N101 2.4(4)
N102 C117 C118 C104 -177.2(2)
N103 C119 C120 C121 0.5(5)
N104 C129 C130 N103 1.9(4)
N104 C129 C130 C122 -179.9(3)
N105 C131 C132 C133 1.2(5)
N106 C141 C142 N105 -0.9(4)
N106 C141 C142 C134 178.6(3)
N107 C105 C112 N108 -1.4(4)
N107 C105 C112 C113 179.0(3)
N107 C106 C107 C108 178.2(3)
N107 C106 C111 N108 -1.1(4)
N107 C106 C111 C110 180.0(3)
N108 C112 C113 C114 -0.5(4)
N108 C112 C113 C117 179.5(3)
C101 N101 C118 C104 1.0(4)
C101 N101 C118 C117 -178.5(2)
C101 C102 C103 C104 1.3(4)
C102 C103 C104 C105 -178.6(3)
C102 C103 C104 C118 0.3(4)
C103 C104 C105 N107 1.8(4)
C103 C104 C105 C112 -179.6(3)
C103 C104 C118 N101 -1.5(4)
C103 C104 C118 C117 178.0(3)
C104 C105 C112 N108 -179.9(2)
C104 C105 C112 C113 0.4(4)
C105 N107 C106 C107 -176.1(3)
C105 N107 C106 C111 1.7(4)
C105 C104 C118 N101 177.4(2)
C105 C104 C118 C117 -3.1(4)
C105 C112 C113 C114 179.2(3)
C105 C112 C113 C117 -0.9(4)
C106 N107 C105 C104 178.0(2)
C106 N107 C105 C112 -0.5(4)
C106 C107 C108 C109 0.9(5)
C107 C106 C111 N108 176.7(3)
C107 C106 C111 C110 -2.2(4)
C107 C108 C109 C110 -0.5(5)
C108 C109 C110 C111 -1.3(5)
C109 C110 C111 N108 -176.3(3)
C109 C110 C111 C106 2.6(5)
C111 N108 C112 C105 2.0(4)
C111 N108 C112 C113 -178.4(2)
C111 C106 C107 C108 0.5(5)
C112 N108 C111 C106 -0.8(4)
C112 N108 C111 C110 178.1(3)
C112 C113 C114 C115 179.8(3)
C112 C113 C117 N102 179.2(2)
C112 C113 C117 C118 -0.7(4)
C113 C114 C115 C116 0.9(4)
C113 C117 C118 N101 -177.7(2)
C113 C117 C118 C104 2.7(4)
C114 C113 C117 N102 -0.8(4)
C114 C113 C117 C118 179.3(3)
C114 C115 C116 N102 -0.5(5)
C116 N102 C117 C113 1.2(4)
C116 N102 C117 C118 -178.9(2)
C117 N102 C116 C115 -0.5(4)
C117 C113 C114 C115 -0.2(4)
C118 N101 C101 C102 0.7(4)
C118 C104 C105 N107 -177.0(3)
C118 C104 C105 C112 1.5(4)
C119 N103 C130 C122 -4.2(4)
C119 N103 C130 C129 173.9(3)
C119 C120 C121 C122 -3.2(5)
C120 C121 C122 C123 -177.3(3)
C120 C121 C122 C130 2.3(4)
C121 C122 C123 C124 175.7(3)
C121 C122 C130 N103 1.5(4)
C121 C122 C130 C129 -176.6(3)
C122 C123 C124 C125 1.6(5)
C123 C122 C130 N103 -178.9(3)
C123 C122 C130 C129 3.0(4)
C123 C124 C125 C126 -179.7(3)
C123 C124 C125 C129 1.6(5)
C124 C125 C126 C127 -178.8(3)
C124 C125 C129 N104 177.6(3)
C124 C125 C129 C130 -2.4(4)
C125 C126 C127 C128 1.1(5)
C125 C129 C130 N103 -178.1(3)
C125 C129 C130 C122 0.1(4)
C126 C125 C129 N104 -1.2(4)
C126 C125 C129 C130 178.8(3)
C126 C127 C128 N104 -1.0(5)
C128 N104 C129 C125 1.4(4)
C128 N104 C129 C130 -178.6(3)
C129 N104 C128 C127 -0.2(4)
C129 C125 C126 C127 -0.1(5)
C130 N103 C119 C120 3.2(4)
C130 C122 C123 C124 -3.9(5)
C131 N105 C142 C134 0.1(4)
C131 N105 C142 C141 179.7(3)
C131 C132 C133 C134 0.3(5)
C132 C133 C134 C135 178.7(3)
C132 C133 C134 C142 -1.5(5)
C133 C134 C135 C136 179.2(3)
C133 C134 C142 N105 1.3(4)
C133 C134 C142 C141 -178.2(3)
C134 C135 C136 C137 -0.4(5)
C135 C134 C142 N105 -178.9(3)
C135 C134 C142 C141 1.6(4)
C135 C136 C137 C138 179.5(3)
C135 C136 C137 C141 0.4(5)
C136 C137 C138 C139 -178.5(3)
C136 C137 C141 N106 -179.7(3)
C136 C137 C141 C142 0.6(4)
C137 C138 C139 C140 -1.5(5)
C137 C141 C142 N105 178.8(3)
C137 C141 C142 C134 -1.6(4)
C138 C137 C141 N106 1.2(4)
C138 C137 C141 C142 -178.5(3)
C138 C139 C140 N106 0.8(5)
C140 N106 C141 C137 -1.9(4)
C140 N106 C141 C142 177.8(3)
C141 N106 C140 C139 0.9(4)
C141 C137 C138 C139 0.6(4)
C142 N105 C131 C132 -1.4(4)
C142 C134 C135 C136 -0.6(5)
